data_4063384
loop_
_publ_author_name
'Schulz, Axel'
'Villinger, Alexander'

_publ_section_title
;
 Mono- and Diazides of Bismuth
;
_journal_issue 2
_journal_name_full Organometallics
_journal_page_first 284
_journal_page_last 289
_journal_paper_doi 10.1021/om1009796
_journal_volume 30
_journal_year 2011
_chemical_formula_moiety 'C27 H36 Bi N3'
_chemical_formula_sum 'C27 H36 Bi N3'
_chemical_formula_weight 611.57
_chemical_name_systematic
;
tris[2-((dimethylamino)methyl)phenyl]bismuthane
;
_space_group_IT_number 4
_symmetry_cell_setting monoclinic
_symmetry_Int_Tables_number 4
_symmetry_space_group_name_Hall 'P 2yb'
_symmetry_space_group_name_H-M 'P 1 21 1'
_atom_sites_solution_hydrogens geom
_atom_sites_solution_primary direct
_atom_sites_solution_secondary difmap
_audit_author_name 'Villinger, A.'
_audit_creation_method SHELXL-97
_cell_angle_alpha 90.00
_cell_angle_beta 90.148(2)
_cell_angle_gamma 90.00
_cell_formula_units_Z 4
_cell_length_a 9.1799(3)
_cell_length_b 18.3635(6)
_cell_length_c 15.4817(5)
_cell_measurement_reflns_used 9967
_cell_measurement_temperature 173(2)
_cell_measurement_theta_max 70.892
_cell_measurement_theta_min 5.153
_cell_volume 2609.82(15)
_computing_cell_refinement 'Bruker Apex v7.51a'
_computing_data_collection 'Bruker Apex v7.51a'
_computing_data_reduction 'Bruker SAINT'
_computing_molecular_graphics 'ORTEP-3v2.01 (Farrugia, 1997)'
_computing_publication_material SHELXL-97
_computing_structure_refinement 'SHELXL-97 (Sheldrick, 1997)'
_computing_structure_solution 'SHELXS-97 (Sheldrick, 1997)'
_diffrn_ambient_temperature 173(2)
_diffrn_measured_fraction_theta_full 0.998
_diffrn_measured_fraction_theta_max 0.998
_diffrn_measurement_device_type 'Bruker Apex Kappa II-CCD-diffractometer'
_diffrn_measurement_method 'phi and omega scans'
_diffrn_radiation_monochromator graphite
_diffrn_radiation_source 'sealed tube'
_diffrn_radiation_type MoK\a
_diffrn_radiation_wavelength 0.71073
_diffrn_reflns_av_R_equivalents 0.0283
_diffrn_reflns_av_sigmaI/netI 0.0517
_diffrn_reflns_limit_h_max 8
_diffrn_reflns_limit_h_min -14
_diffrn_reflns_limit_k_max 25
_diffrn_reflns_limit_k_min -29
_diffrn_reflns_limit_l_max 24
_diffrn_reflns_limit_l_min -24
_diffrn_reflns_number 41632
_diffrn_reflns_theta_full 35.00
_diffrn_reflns_theta_max 35.00
_diffrn_reflns_theta_min 1.32
_exptl_absorpt_coefficient_mu 6.773
_exptl_absorpt_correction_T_max 0.5229
_exptl_absorpt_correction_T_min 0.1183
_exptl_absorpt_correction_type multi-scan
_exptl_absorpt_process_details '(SADABS; Sheldrick, 2004)'
_exptl_crystal_colour colourless
_exptl_crystal_density_diffrn 1.556
_exptl_crystal_density_method 'not measured'
_exptl_crystal_description block
_exptl_crystal_F_000 1208
_exptl_crystal_size_max 0.55
_exptl_crystal_size_mid 0.22
_exptl_crystal_size_min 0.11
_refine_diff_density_max 1.660
_refine_diff_density_min -1.425
_refine_diff_density_rms 0.100
_refine_ls_abs_structure_details 'Flack H D (1983), Acta Cryst. A39, 876-881'
_refine_ls_abs_structure_Flack -0.022(3)
_refine_ls_extinction_method none
_refine_ls_goodness_of_fit_ref 0.916
_refine_ls_hydrogen_treatment constr
_refine_ls_matrix_type full
_refine_ls_number_parameters 571
_refine_ls_number_reflns 19571
_refine_ls_number_restraints 1
_refine_ls_restrained_S_all 0.916
_refine_ls_R_factor_all 0.0426
_refine_ls_R_factor_gt 0.0256
_refine_ls_shift/su_max 0.004
_refine_ls_shift/su_mean 0.000
_refine_ls_structure_factor_coef Fsqd
_refine_ls_weighting_details 'calc w=1/[\s^2^(Fo^2^)+(0.0000P)^2^+0.0000P] where P=(Fo^2^+2Fc^2^)/3'
_refine_ls_weighting_scheme calc
_refine_ls_wR_factor_gt 0.0482
_refine_ls_wR_factor_ref 0.0513
_reflns_number_gt 15267
_reflns_number_total 19571
_reflns_threshold_expression >2\s(I)
_cod_data_source_file om1009796_si_002.cif
_cod_data_source_block r3bi
_cod_original_sg_symbol_H-M 'P 21'
_cod_database_code 4063384

loop_
_symmetry_equiv_pos_as_xyz
'x, y, z'
'-x, y+1/2, -z'

loop_
_atom_site_label
_atom_site_type_symbol
_atom_site_fract_x
_atom_site_fract_y
_atom_site_fract_z
_atom_site_U_iso_or_equiv
_atom_site_adp_type
_atom_site_occupancy
_atom_site_symmetry_multiplicity
_atom_site_calc_flag
_atom_site_refinement_flags
_atom_site_disorder_assembly
_atom_site_disorder_group
Bi1 Bi 0.858107(8) 0.955850(8) 0.843087(5) 0.02169(2) Uani 1 1 d . . .
N1 N 0.6454(3) 0.83840(16) 0.78322(17) 0.0328(6) Uani 1 1 d . . .
N2 N 0.7273(3) 1.09854(16) 0.90125(17) 0.0321(6) Uani 1 1 d . . .
N3 N 1.1083(2) 0.88518(14) 0.94537(15) 0.0265(5) Uani 1 1 d . . .
C1 C 0.7246(3) 0.98990(16) 0.72611(18) 0.0260(6) Uani 1 1 d . . .
C2 C 0.5918(2) 0.9551(3) 0.71224(15) 0.0286(5) Uani 1 1 d . . .
C3 C 0.5077(3) 0.97411(19) 0.6407(2) 0.0382(8) Uani 1 1 d . . .
H3 H 0.4172 0.9504 0.6308 0.046 Uiso 1 1 calc R . .
C4 C 0.5548(4) 1.0272(2) 0.5840(2) 0.0411(8) Uani 1 1 d . . .
H4 H 0.4972 1.0393 0.5350 0.049 Uiso 1 1 calc R . .
C5 C 0.6836(4) 1.0622(2) 0.5980(2) 0.0384(8) Uani 1 1 d . . .
H5 H 0.7156 1.0987 0.5589 0.046 Uiso 1 1 calc R . .
C6 C 0.7685(3) 1.04432(17) 0.67012(19) 0.0301(6) Uani 1 1 d . . .
H6 H 0.8569 1.0697 0.6807 0.036 Uiso 1 1 calc R . .
C7 C 0.5390(3) 0.89646(19) 0.7741(2) 0.0332(7) Uani 1 1 d . . .
H7A H 0.5203 0.9185 0.8314 0.040 Uiso 1 1 calc R . .
H7B H 0.4462 0.8759 0.7524 0.040 Uiso 1 1 calc R . .
C8 C 0.6635(4) 0.7975(2) 0.7035(2) 0.0445(9) Uani 1 1 d . . .
H8A H 0.7357 0.7589 0.7124 0.067 Uiso 1 1 calc R . .
H8B H 0.6968 0.8302 0.6577 0.067 Uiso 1 1 calc R . .
H8C H 0.5701 0.7757 0.6868 0.067 Uiso 1 1 calc R . .
C9 C 0.6051(4) 0.7912(2) 0.8534(2) 0.0454(9) Uani 1 1 d . . .
H9A H 0.5991 0.8196 0.9069 0.068 Uiso 1 1 calc R . .
H9B H 0.6785 0.7529 0.8600 0.068 Uiso 1 1 calc R . .
H9C H 0.5101 0.7691 0.8410 0.068 Uiso 1 1 calc R . .
C10 C 1.0162(3) 1.05137(16) 0.83682(19) 0.0258(6) Uani 1 1 d . . .
C11 C 0.9934(4) 1.11013(18) 0.8927(2) 0.0330(7) Uani 1 1 d . . .
C12 C 1.0966(4) 1.16638(19) 0.8946(2) 0.0424(9) Uani 1 1 d . . .
H12 H 1.0822 1.2066 0.9322 0.051 Uiso 1 1 calc R . .
C13 C 1.2195(4) 1.1645(2) 0.8426(3) 0.0486(10) Uani 1 1 d . . .
H13 H 1.2885 1.2030 0.8451 0.058 Uiso 1 1 calc R . .
C14 C 1.2412(4) 1.1069(2) 0.7874(2) 0.0392(8) Uani 1 1 d . . .
H14 H 1.3252 1.1052 0.7518 0.047 Uiso 1 1 calc R . .
C15 C 1.1399(3) 1.05176(19) 0.7845(2) 0.0310(7) Uani 1 1 d . . .
H15 H 1.1547 1.0125 0.7455 0.037 Uiso 1 1 calc R . .
C16 C 0.8617(3) 1.1122(2) 0.9498(2) 0.0366(8) Uani 1 1 d . . .
H16A H 0.8721 1.0750 0.9958 0.044 Uiso 1 1 calc R . .
H16B H 0.8555 1.1605 0.9779 0.044 Uiso 1 1 calc R . .
C17 C 0.6028(4) 1.0836(3) 0.9590(3) 0.0534(11) Uani 1 1 d . . .
H17A H 0.5881 1.1251 0.9977 0.080 Uiso 1 1 calc R . .
H17B H 0.6232 1.0399 0.9933 0.080 Uiso 1 1 calc R . .
H17C H 0.5148 1.0758 0.9243 0.080 Uiso 1 1 calc R . .
C18 C 0.6943(4) 1.1567(2) 0.8421(2) 0.0440(9) Uani 1 1 d . . .
H18A H 0.6067 1.1443 0.8089 0.066 Uiso 1 1 calc R . .
H18B H 0.7763 1.1636 0.8025 0.066 Uiso 1 1 calc R . .
H18C H 0.6774 1.2017 0.8745 0.066 Uiso 1 1 calc R . .
C19 C 1.0045(3) 0.88427(16) 0.76047(18) 0.0242(6) Uani 1 1 d . . .
C20 C 1.0923(3) 0.83187(17) 0.79828(19) 0.0235(6) Uani 1 1 d . . .
C21 C 1.1803(3) 0.78754(17) 0.7470(2) 0.0305(6) Uani 1 1 d . . .
H21 H 1.2414 0.7522 0.7735 0.037 Uiso 1 1 calc R . .
C22 C 1.1796(3) 0.79443(18) 0.6575(2) 0.0335(7) Uani 1 1 d . . .
H22 H 1.2395 0.7640 0.6230 0.040 Uiso 1 1 calc R . .
C23 C 1.0915(4) 0.8457(2) 0.6197(2) 0.0364(7) Uani 1 1 d . . .
H23 H 1.0894 0.8506 0.5586 0.044 Uiso 1 1 calc R . .
C24 C 1.0060(3) 0.89019(18) 0.6701(2) 0.0303(7) Uani 1 1 d . . .
H24 H 0.9464 0.9258 0.6430 0.036 Uiso 1 1 calc R . .
C25 C 1.0908(4) 0.81818(17) 0.8940(2) 0.0301(7) Uani 1 1 d . . .
H25A H 0.9975 0.7946 0.9097 0.036 Uiso 1 1 calc R . .
H25B H 1.1704 0.7840 0.9088 0.036 Uiso 1 1 calc R . .
C26 C 1.0824(3) 0.8700(2) 1.0366(2) 0.0390(8) Uani 1 1 d . . .
H26A H 1.1587 0.8375 1.0585 0.059 Uiso 1 1 calc R . .
H26B H 0.9872 0.8466 1.0432 0.059 Uiso 1 1 calc R . .
H26C H 1.0840 0.9157 1.0692 0.059 Uiso 1 1 calc R . .
C27 C 1.2525(3) 0.9172(2) 0.9323(2) 0.0379(8) Uani 1 1 d . . .
H27A H 1.3273 0.8832 0.9529 0.057 Uiso 1 1 calc R . .
H27B H 1.2597 0.9629 0.9645 0.057 Uiso 1 1 calc R . .
H27C H 1.2671 0.9267 0.8706 0.057 Uiso 1 1 calc R . .
Bi2 Bi 0.381938(8) 0.957004(7) 0.342150(5) 0.02236(2) Uani 1 1 d . . .
N4 N 0.1483(3) 1.04189(18) 0.44947(18) 0.0428(7) Uani 1 1 d . . .
N5 N 0.6082(3) 1.06180(16) 0.28003(17) 0.0330(6) Uani 1 1 d . . .
N6 N 0.5042(3) 0.81185(15) 0.40183(16) 0.0301(6) Uani 1 1 d . . .
C28 C 0.2407(3) 1.03347(17) 0.26145(19) 0.0263(6) Uani 1 1 d . . .
C29 C 0.1602(4) 1.0880(2) 0.3002(2) 0.0378(8) Uani 1 1 d . . .
C30 C 0.0771(4) 1.1352(2) 0.2491(3) 0.0466(9) Uani 1 1 d . . .
H30 H 0.0212 1.1724 0.2760 0.056 Uiso 1 1 calc R . .
C31 C 0.0750(4) 1.1286(2) 0.1603(2) 0.0439(9) Uani 1 1 d . . .
H31 H 0.0194 1.1613 0.1260 0.053 Uiso 1 1 calc R . .
C32 C 0.1532(4) 1.0748(2) 0.1230(2) 0.0480(10) Uani 1 1 d . . .
H32 H 0.1510 1.0694 0.0620 0.058 Uiso 1 1 calc R . .
C33 C 0.2365(4) 1.0276(2) 0.1723(2) 0.0390(8) Uani 1 1 d . . .
H33 H 0.2916 0.9906 0.1445 0.047 Uiso 1 1 calc R . .
C34 C 0.1711(5) 1.1048(2) 0.3984(3) 0.0466(10) Uani 1 1 d . . .
H34A H 0.2686 1.1251 0.4113 0.056 Uiso 1 1 calc R . .
H34B H 0.0976 1.1421 0.4136 0.056 Uiso 1 1 calc R . .
C35 C -0.0003(4) 1.0122(3) 0.4357(3) 0.0602(12) Uani 1 1 d . . .
H35A H -0.0726 1.0495 0.4502 0.090 Uiso 1 1 calc R . .
H35B H -0.0145 0.9696 0.4727 0.090 Uiso 1 1 calc R . .
H35C H -0.0119 0.9980 0.3750 0.090 Uiso 1 1 calc R . .
C36 C 0.1621(4) 1.0569(3) 0.5409(2) 0.0553(11) Uani 1 1 d . . .
H36A H 0.2564 1.0800 0.5523 0.083 Uiso 1 1 calc R . .
H36B H 0.1556 1.0113 0.5734 0.083 Uiso 1 1 calc R . .
H36C H 0.0836 1.0897 0.5589 0.083 Uiso 1 1 calc R . .
C37 C 0.5076(3) 0.91658(16) 0.22518(17) 0.0232(6) Uani 1 1 d . . .
C38 C 0.6468(3) 0.9451(2) 0.20908(17) 0.0280(7) Uani 1 1 d . . .
C39 C 0.7263(3) 0.92002(18) 0.1390(2) 0.0326(7) Uani 1 1 d . . .
H39 H 0.8199 0.9400 0.1282 0.039 Uiso 1 1 calc R . .
C40 C 0.6728(4) 0.8668(2) 0.0846(2) 0.0374(8) Uani 1 1 d . . .
H40 H 0.7286 0.8500 0.0370 0.045 Uiso 1 1 calc R . .
C41 C 0.5354(3) 0.83812(18) 0.1011(2) 0.0308(7) Uani 1 1 d . . .
H41 H 0.4970 0.8015 0.0641 0.037 Uiso 1 1 calc R . .
C42 C 0.4545(3) 0.86196(17) 0.16982(18) 0.0275(6) Uani 1 1 d . . .
H42 H 0.3613 0.8413 0.1802 0.033 Uiso 1 1 calc R . .
C43 C 0.7089(3) 1.00124(17) 0.2685(2) 0.0322(7) Uani 1 1 d . . .
H43A H 0.7298 0.9787 0.3253 0.039 Uiso 1 1 calc R . .
H43B H 0.8017 1.0197 0.2446 0.039 Uiso 1 1 calc R . .
C44 C 0.5884(4) 1.1034(2) 0.2014(2) 0.0483(10) Uani 1 1 d . . .
H44A H 0.5187 1.1429 0.2117 0.073 Uiso 1 1 calc R . .
H44B H 0.5511 1.0715 0.1557 0.073 Uiso 1 1 calc R . .
H44C H 0.6821 1.1241 0.1835 0.073 Uiso 1 1 calc R . .
C45 C 0.6533(4) 1.1095(2) 0.3504(2) 0.0422(8) Uani 1 1 d . . .
H45A H 0.7497 1.1297 0.3378 0.063 Uiso 1 1 calc R . .
H45B H 0.6578 1.0815 0.4043 0.063 Uiso 1 1 calc R . .
H45C H 0.5828 1.1492 0.3566 0.063 Uiso 1 1 calc R . .
C46 C 0.2158(3) 0.86530(16) 0.33691(18) 0.0242(6) Uani 1 1 d . . .
C47 C 0.2372(4) 0.8044(2) 0.3905(2) 0.0305(7) Uani 1 1 d . . .
C48 C 0.1339(4) 0.74871(19) 0.3913(2) 0.0420(8) Uani 1 1 d . . .
H48 H 0.1469 0.7082 0.4287 0.050 Uiso 1 1 calc R . .
C49 C 0.0121(4) 0.7518(2) 0.3378(3) 0.0502(10) Uani 1 1 d . . .
H49 H -0.0569 0.7132 0.3379 0.060 Uiso 1 1 calc R . .
C50 C -0.0078(4) 0.8110(2) 0.2849(2) 0.0423(8) Uani 1 1 d . . .
H50 H -0.0908 0.8136 0.2483 0.051 Uiso 1 1 calc R . .
C51 C 0.0928(3) 0.8665(2) 0.2853(2) 0.0322(7) Uani 1 1 d . . .
H51 H 0.0771 0.9072 0.2485 0.039 Uiso 1 1 calc R . .
C52 C 0.3694(3) 0.79996(19) 0.44891(19) 0.0325(7) Uani 1 1 d . . .
H52A H 0.3607 0.8370 0.4951 0.039 Uiso 1 1 calc R . .
H52B H 0.3725 0.7514 0.4766 0.039 Uiso 1 1 calc R . .
C53 C 0.5349(4) 0.7518(2) 0.3441(2) 0.0401(8) Uani 1 1 d . . .
H53A H 0.6215 0.7631 0.3097 0.060 Uiso 1 1 calc R . .
H53B H 0.4515 0.7440 0.3055 0.060 Uiso 1 1 calc R . .
H53C H 0.5525 0.7075 0.3779 0.060 Uiso 1 1 calc R . .
C54 C 0.6267(4) 0.8231(2) 0.4606(2) 0.0461(9) Uani 1 1 d . . .
H54A H 0.6095 0.8668 0.4954 0.069 Uiso 1 1 calc R . .
H54B H 0.7163 0.8293 0.4271 0.069 Uiso 1 1 calc R . .
H54C H 0.6366 0.7808 0.4987 0.069 Uiso 1 1 calc R . .

loop_
_atom_site_aniso_label
_atom_site_aniso_U_11
_atom_site_aniso_U_22
_atom_site_aniso_U_33
_atom_site_aniso_U_23
_atom_site_aniso_U_13
_atom_site_aniso_U_12
Bi1 0.02133(4) 0.02294(5) 0.02079(4) -0.00165(9) 0.00177(3) 0.00110(13)
N1 0.0326(13) 0.0350(16) 0.0309(14) -0.0040(12) -0.0011(10) -0.0050(12)
N2 0.0350(14) 0.0358(16) 0.0256(13) -0.0019(11) 0.0001(10) 0.0098(12)
N3 0.0218(11) 0.0301(14) 0.0275(13) -0.0024(10) -0.0010(9) 0.0005(10)
C1 0.0264(13) 0.0269(15) 0.0247(14) -0.0043(11) -0.0004(10) 0.0041(12)
C2 0.0239(10) 0.0294(13) 0.0325(12) -0.010(2) 0.0008(8) 0.003(2)
C3 0.0298(13) 0.044(2) 0.0411(18) -0.0080(14) -0.0103(11) 0.0044(14)
C4 0.0454(19) 0.046(2) 0.0315(18) -0.0030(16) -0.0149(14) 0.0081(17)
C5 0.0478(19) 0.0349(19) 0.0324(18) 0.0065(14) -0.0059(14) 0.0025(16)
C6 0.0332(15) 0.0322(17) 0.0251(15) 0.0021(12) -0.0014(11) -0.0005(13)
C7 0.0231(13) 0.0399(19) 0.0367(17) -0.0061(14) 0.0044(11) -0.0061(13)
C8 0.057(2) 0.038(2) 0.038(2) -0.0066(16) -0.0011(16) 0.0022(18)
C9 0.054(2) 0.042(2) 0.041(2) 0.0047(17) -0.0026(16) -0.0145(19)
C10 0.0253(13) 0.0248(15) 0.0273(15) 0.0023(12) -0.0036(10) -0.0016(12)
C11 0.0385(17) 0.0252(16) 0.0351(18) -0.0008(13) -0.0132(13) 0.0047(14)
C12 0.057(2) 0.0275(18) 0.043(2) -0.0056(15) -0.0166(16) -0.0024(17)
C13 0.050(2) 0.036(2) 0.060(3) 0.0082(18) -0.0184(18) -0.0156(18)
C14 0.0342(17) 0.038(2) 0.045(2) 0.0085(16) -0.0041(14) -0.0076(15)
C15 0.0289(15) 0.0317(18) 0.0323(17) 0.0018(14) -0.0020(12) -0.0008(14)
C16 0.0475(19) 0.0340(19) 0.0281(17) -0.0072(14) -0.0051(13) 0.0127(16)
C17 0.045(2) 0.072(3) 0.043(2) 0.005(2) 0.0120(16) 0.017(2)
C18 0.052(2) 0.042(2) 0.038(2) 0.0007(16) -0.0012(15) 0.0224(18)
C19 0.0189(12) 0.0236(15) 0.0300(15) -0.0009(12) 0.0024(10) 0.0005(11)
C20 0.0231(13) 0.0205(15) 0.0270(15) -0.0017(12) 0.0006(11) -0.0033(12)
C21 0.0309(15) 0.0207(15) 0.0400(18) -0.0003(13) 0.0032(12) 0.0018(12)
C22 0.0384(16) 0.0255(16) 0.0367(18) -0.0037(13) 0.0135(12) 0.0014(14)
C23 0.0385(17) 0.041(2) 0.0298(17) 0.0011(15) 0.0091(13) 0.0011(16)
C24 0.0287(14) 0.0337(18) 0.0284(15) -0.0007(13) 0.0043(11) 0.0044(13)
C25 0.0369(17) 0.0230(16) 0.0304(16) 0.0021(12) -0.0036(12) 0.0046(14)
C26 0.0317(15) 0.057(2) 0.0286(17) -0.0072(15) 0.0040(12) -0.0027(16)
C27 0.0245(13) 0.053(2) 0.0363(18) -0.0054(16) 0.0004(12) -0.0006(15)
Bi2 0.02362(4) 0.02230(5) 0.02114(4) -0.00237(9) -0.00367(3) 0.00226(13)
N4 0.0360(15) 0.057(2) 0.0357(16) -0.0050(15) -0.0011(12) 0.0129(15)
N5 0.0366(14) 0.0304(15) 0.0320(14) 0.0022(12) -0.0049(11) -0.0063(12)
N6 0.0307(13) 0.0352(16) 0.0244(13) -0.0017(11) -0.0003(9) 0.0060(12)
C28 0.0269(13) 0.0241(15) 0.0280(15) 0.0030(12) -0.0038(10) -0.0012(12)
C29 0.0359(17) 0.038(2) 0.040(2) 0.0051(16) 0.0008(14) 0.0062(16)
C30 0.0395(19) 0.040(2) 0.061(3) 0.0048(18) 0.0005(16) 0.0138(17)
C31 0.0459(19) 0.0324(19) 0.053(2) 0.0120(16) -0.0177(16) 0.0042(17)
C32 0.059(2) 0.047(2) 0.038(2) 0.0070(18) -0.0192(17) 0.008(2)
C33 0.0462(19) 0.038(2) 0.0323(18) -0.0010(14) -0.0086(14) 0.0113(16)
C34 0.056(3) 0.041(2) 0.043(2) -0.0059(18) 0.0098(19) 0.013(2)
C35 0.043(2) 0.076(3) 0.062(3) 0.001(2) 0.0027(18) -0.001(2)
C36 0.047(2) 0.080(3) 0.039(2) 0.004(2) 0.0045(16) 0.008(2)
C37 0.0270(12) 0.0224(14) 0.0203(13) 0.0024(11) -0.0021(10) 0.0016(11)
C38 0.0238(10) 0.030(2) 0.0299(13) 0.0019(13) -0.0020(9) -0.0040(13)
C39 0.0263(13) 0.0370(18) 0.0347(17) 0.0000(14) 0.0037(11) -0.0020(13)
C40 0.0327(15) 0.045(2) 0.0348(18) -0.0066(15) 0.0074(12) 0.0038(16)
C41 0.0364(16) 0.0267(16) 0.0292(16) -0.0041(13) -0.0031(12) 0.0018(13)
C42 0.0267(13) 0.0313(16) 0.0244(14) 0.0019(12) -0.0022(10) -0.0016(13)
C43 0.0276(14) 0.0316(17) 0.0376(17) -0.0030(14) -0.0019(12) -0.0060(13)
C44 0.072(3) 0.0284(18) 0.044(2) 0.0113(16) -0.0130(18) -0.0091(19)
C45 0.0463(19) 0.0306(18) 0.050(2) -0.0112(16) -0.0028(16) -0.0094(16)
C46 0.0267(13) 0.0225(14) 0.0234(14) -0.0045(11) 0.0053(10) -0.0030(12)
C47 0.0319(17) 0.0285(17) 0.0312(17) 0.0026(13) 0.0090(13) 0.0030(15)
C48 0.0447(19) 0.0277(18) 0.054(2) 0.0072(16) 0.0071(16) -0.0004(16)
C49 0.0384(19) 0.041(2) 0.072(3) 0.000(2) 0.0030(17) -0.0127(18)
C50 0.0298(16) 0.041(2) 0.056(2) -0.0008(17) -0.0020(15) -0.0038(16)
C51 0.0270(14) 0.0358(19) 0.0337(17) -0.0024(14) -0.0022(12) -0.0011(14)
C52 0.0379(16) 0.0337(19) 0.0260(16) 0.0046(13) 0.0044(12) 0.0096(14)
C53 0.0440(18) 0.041(2) 0.0352(18) -0.0037(15) 0.0024(14) 0.0124(17)
C54 0.0434(19) 0.057(3) 0.038(2) -0.0086(18) -0.0113(15) 0.0146(18)

loop_
_atom_type_symbol
_atom_type_description
_atom_type_scat_dispersion_real
_atom_type_scat_dispersion_imag
_atom_type_scat_source
C C 0.0033 0.0016 'International Tables Vol C Tables 4.2.6.8 and 6.1.1.4'
H H 0.0000 0.0000 'International Tables Vol C Tables 4.2.6.8 and 6.1.1.4'
N N 0.0061 0.0033 'International Tables Vol C Tables 4.2.6.8 and 6.1.1.4'
Bi Bi -4.1077 10.2566 'International Tables Vol C Tables 4.2.6.8 and 6.1.1.4'

loop_
_geom_angle_atom_site_label_1
_geom_angle_atom_site_label_2
_geom_angle_atom_site_label_3
_geom_angle
_geom_angle_site_symmetry_1
_geom_angle_site_symmetry_3
_geom_angle_publ_flag
C1 Bi1 C19 91.66(10) . . ?
C1 Bi1 C10 95.54(10) . . ?
C19 Bi1 C10 92.50(10) . . ?
C9 N1 C7 109.9(3) . . ?
C9 N1 C8 111.1(3) . . ?
C7 N1 C8 112.0(3) . . ?
C18 N2 C16 112.1(3) . . ?
C18 N2 C17 111.2(3) . . ?
C16 N2 C17 111.9(3) . . ?
C26 N3 C27 111.1(2) . . ?
C26 N3 C25 110.1(3) . . ?
C27 N3 C25 111.0(3) . . ?
C6 C1 C2 119.4(3) . . ?
C6 C1 Bi1 122.7(2) . . ?
C2 C1 Bi1 117.8(2) . . ?
C3 C2 C1 119.4(3) . . ?
C3 C2 C7 120.1(3) . . ?
C1 C2 C7 120.5(2) . . ?
C4 C3 C2 120.5(3) . . ?
C4 C3 H3 119.7 . . ?
C2 C3 H3 119.7 . . ?
C5 C4 C3 120.3(3) . . ?
C5 C4 H4 119.9 . . ?
C3 C4 H4 119.9 . . ?
C4 C5 C6 119.8(3) . . ?
C4 C5 H5 120.1 . . ?
C6 C5 H5 120.1 . . ?
C1 C6 C5 120.5(3) . . ?
C1 C6 H6 119.8 . . ?
C5 C6 H6 119.8 . . ?
N1 C7 C2 111.4(2) . . ?
N1 C7 H7A 109.3 . . ?
C2 C7 H7A 109.3 . . ?
N1 C7 H7B 109.3 . . ?
C2 C7 H7B 109.3 . . ?
H7A C7 H7B 108.0 . . ?
N1 C8 H8A 109.5 . . ?
N1 C8 H8B 109.5 . . ?
H8A C8 H8B 109.5 . . ?
N1 C8 H8C 109.5 . . ?
H8A C8 H8C 109.5 . . ?
H8B C8 H8C 109.5 . . ?
N1 C9 H9A 109.5 . . ?
N1 C9 H9B 109.5 . . ?
H9A C9 H9B 109.5 . . ?
N1 C9 H9C 109.5 . . ?
H9A C9 H9C 109.5 . . ?
H9B C9 H9C 109.5 . . ?
C15 C10 C11 118.6(3) . . ?
C15 C10 Bi1 123.2(2) . . ?
C11 C10 Bi1 118.1(2) . . ?
C10 C11 C12 118.6(3) . . ?
C10 C11 C16 120.4(3) . . ?
C12 C11 C16 121.0(3) . . ?
C13 C12 C11 121.3(3) . . ?
C13 C12 H12 119.3 . . ?
C11 C12 H12 119.3 . . ?
C14 C13 C12 120.0(3) . . ?
C14 C13 H13 120.0 . . ?
C12 C13 H13 120.0 . . ?
C13 C14 C15 119.2(4) . . ?
C13 C14 H14 120.4 . . ?
C15 C14 H14 120.4 . . ?
C14 C15 C10 122.4(3) . . ?
C14 C15 H15 118.8 . . ?
C10 C15 H15 118.8 . . ?
N2 C16 C11 111.8(3) . . ?
N2 C16 H16A 109.3 . . ?
C11 C16 H16A 109.3 . . ?
N2 C16 H16B 109.3 . . ?
C11 C16 H16B 109.3 . . ?
H16A C16 H16B 107.9 . . ?
N2 C17 H17A 109.5 . . ?
N2 C17 H17B 109.5 . . ?
H17A C17 H17B 109.5 . . ?
N2 C17 H17C 109.5 . . ?
H17A C17 H17C 109.5 . . ?
H17B C17 H17C 109.5 . . ?
N2 C18 H18A 109.5 . . ?
N2 C18 H18B 109.5 . . ?
H18A C18 H18B 109.5 . . ?
N2 C18 H18C 109.5 . . ?
H18A C18 H18C 109.5 . . ?
H18B C18 H18C 109.5 . . ?
C20 C19 C24 117.9(3) . . ?
C20 C19 Bi1 120.5(2) . . ?
C24 C19 Bi1 121.5(2) . . ?
C19 C20 C21 120.1(3) . . ?
C19 C20 C25 121.8(3) . . ?
C21 C20 C25 118.0(3) . . ?
C22 C21 C20 120.8(3) . . ?
C22 C21 H21 119.6 . . ?
C20 C21 H21 119.6 . . ?
C23 C22 C21 119.2(3) . . ?
C23 C22 H22 120.4 . . ?
C21 C22 H22 120.4 . . ?
C22 C23 C24 120.1(3) . . ?
C22 C23 H23 119.9 . . ?
C24 C23 H23 119.9 . . ?
C23 C24 C19 121.8(3) . . ?
C23 C24 H24 119.1 . . ?
C19 C24 H24 119.1 . . ?
N3 C25 C20 113.0(3) . . ?
N3 C25 H25A 109.0 . . ?
C20 C25 H25A 109.0 . . ?
N3 C25 H25B 109.0 . . ?
C20 C25 H25B 109.0 . . ?
H25A C25 H25B 107.8 . . ?
N3 C26 H26A 109.5 . . ?
N3 C26 H26B 109.5 . . ?
H26A C26 H26B 109.5 . . ?
N3 C26 H26C 109.5 . . ?
H26A C26 H26C 109.5 . . ?
H26B C26 H26C 109.5 . . ?
N3 C27 H27A 109.5 . . ?
N3 C27 H27B 109.5 . . ?
H27A C27 H27B 109.5 . . ?
N3 C27 H27C 109.5 . . ?
H27A C27 H27C 109.5 . . ?
H27B C27 H27C 109.5 . . ?
C46 Bi2 C37 94.10(10) . . ?
C46 Bi2 C28 93.22(10) . . ?
C37 Bi2 C28 93.07(10) . . ?
C34 N4 C36 112.2(3) . . ?
C34 N4 C35 110.9(3) . . ?
C36 N4 C35 106.8(3) . . ?
C44 N5 C45 110.3(3) . . ?
C44 N5 C43 112.2(3) . . ?
C45 N5 C43 111.7(2) . . ?
C53 N6 C52 111.2(3) . . ?
C53 N6 C54 110.0(3) . . ?
C52 N6 C54 111.4(3) . . ?
C29 C28 C33 118.4(3) . . ?
C29 C28 Bi2 120.7(2) . . ?
C33 C28 Bi2 120.8(2) . . ?
C28 C29 C30 119.7(3) . . ?
C28 C29 C34 122.4(3) . . ?
C30 C29 C34 117.6(3) . . ?
C31 C30 C29 121.0(4) . . ?
C31 C30 H30 119.5 . . ?
C29 C30 H30 119.5 . . ?
C32 C31 C30 118.9(3) . . ?
C32 C31 H31 120.5 . . ?
C30 C31 H31 120.5 . . ?
C31 C32 C33 121.1(4) . . ?
C31 C32 H32 119.4 . . ?
C33 C32 H32 119.4 . . ?
C32 C33 C28 120.9(3) . . ?
C32 C33 H33 119.6 . . ?
C28 C33 H33 119.6 . . ?
N4 C34 C29 112.0(3) . . ?
N4 C34 H34A 109.2 . . ?
C29 C34 H34A 109.2 . . ?
N4 C34 H34B 109.2 . . ?
C29 C34 H34B 109.2 . . ?
H34A C34 H34B 107.9 . . ?
N4 C35 H35A 109.5 . . ?
N4 C35 H35B 109.5 . . ?
H35A C35 H35B 109.5 . . ?
N4 C35 H35C 109.5 . . ?
H35A C35 H35C 109.5 . . ?
H35B C35 H35C 109.5 . . ?
N4 C36 H36A 109.5 . . ?
N4 C36 H36B 109.5 . . ?
H36A C36 H36B 109.5 . . ?
N4 C36 H36C 109.5 . . ?
H36A C36 H36C 109.5 . . ?
H36B C36 H36C 109.5 . . ?
C38 C37 C42 118.2(3) . . ?
C38 C37 Bi2 118.9(2) . . ?
C42 C37 Bi2 122.8(2) . . ?
C39 C38 C37 119.7(3) . . ?
C39 C38 C43 120.7(3) . . ?
C37 C38 C43 119.6(3) . . ?
C40 C39 C38 121.7(3) . . ?
C40 C39 H39 119.1 . . ?
C38 C39 H39 119.1 . . ?
C39 C40 C41 118.5(3) . . ?
C39 C40 H40 120.7 . . ?
C41 C40 H40 120.7 . . ?
C42 C41 C40 121.0(3) . . ?
C42 C41 H41 119.5 . . ?
C40 C41 H41 119.5 . . ?
C41 C42 C37 120.9(3) . . ?
C41 C42 H42 119.6 . . ?
C37 C42 H42 119.6 . . ?
N5 C43 C38 111.1(2) . . ?
N5 C43 H43A 109.4 . . ?
C38 C43 H43A 109.4 . . ?
N5 C43 H43B 109.4 . . ?
C38 C43 H43B 109.4 . . ?
H43A C43 H43B 108.0 . . ?
N5 C44 H44A 109.5 . . ?
N5 C44 H44B 109.5 . . ?
H44A C44 H44B 109.5 . . ?
N5 C44 H44C 109.5 . . ?
H44A C44 H44C 109.5 . . ?
H44B C44 H44C 109.5 . . ?
N5 C45 H45A 109.5 . . ?
N5 C45 H45B 109.5 . . ?
H45A C45 H45B 109.5 . . ?
N5 C45 H45C 109.5 . . ?
H45A C45 H45C 109.5 . . ?
H45B C45 H45C 109.5 . . ?
C51 C46 C47 117.8(3) . . ?
C51 C46 Bi2 123.8(2) . . ?
C47 C46 Bi2 118.4(2) . . ?
C48 C47 C46 119.6(3) . . ?
C48 C47 C52 119.9(3) . . ?
C46 C47 C52 120.4(3) . . ?
C49 C48 C47 120.7(3) . . ?
C49 C48 H48 119.6 . . ?
C47 C48 H48 119.6 . . ?
C50 C49 C48 119.5(3) . . ?
C50 C49 H49 120.2 . . ?
C48 C49 H49 120.2 . . ?
C49 C50 C51 119.7(3) . . ?
C49 C50 H50 120.1 . . ?
C51 C50 H50 120.1 . . ?
C50 C51 C46 122.6(3) . . ?
C50 C51 H51 118.7 . . ?
C46 C51 H51 118.7 . . ?
N6 C52 C47 112.0(3) . . ?
N6 C52 H52A 109.2 . . ?
C47 C52 H52A 109.2 . . ?
N6 C52 H52B 109.2 . . ?
C47 C52 H52B 109.2 . . ?
H52A C52 H52B 107.9 . . ?
N6 C53 H53A 109.5 . . ?
N6 C53 H53B 109.5 . . ?
H53A C53 H53B 109.5 . . ?
N6 C53 H53C 109.5 . . ?
H53A C53 H53C 109.5 . . ?
H53B C53 H53C 109.5 . . ?
N6 C54 H54A 109.5 . . ?
N6 C54 H54B 109.5 . . ?
H54A C54 H54B 109.5 . . ?
N6 C54 H54C 109.5 . . ?
H54A C54 H54C 109.5 . . ?
H54B C54 H54C 109.5 . . ?

loop_
_geom_bond_atom_site_label_1
_geom_bond_atom_site_label_2
_geom_bond_distance
_geom_bond_site_symmetry_2
_geom_bond_publ_flag
Bi1 C1 2.272(3) . ?
Bi1 C19 2.276(3) . ?
Bi1 C10 2.279(3) . ?
N1 C9 1.438(4) . ?
N1 C7 1.452(4) . ?
N1 C8 1.455(4) . ?
N2 C18 1.438(4) . ?
N2 C16 1.465(4) . ?
N2 C17 1.479(4) . ?
N3 C26 1.459(4) . ?
N3 C27 1.463(4) . ?
N3 C25 1.473(4) . ?
C1 C6 1.384(4) . ?
C1 C2 1.393(4) . ?
C2 C3 1.393(4) . ?
C2 C7 1.521(5) . ?
C3 C4 1.383(5) . ?
C3 H3 0.9500 . ?
C4 C5 1.362(5) . ?
C4 H4 0.9500 . ?
C5 C6 1.400(4) . ?
C5 H5 0.9500 . ?
C6 H6 0.9500 . ?
C7 H7A 0.9900 . ?
C7 H7B 0.9900 . ?
C8 H8A 0.9800 . ?
C8 H8B 0.9800 . ?
C8 H8C 0.9800 . ?
C9 H9A 0.9800 . ?
C9 H9B 0.9800 . ?
C9 H9C 0.9800 . ?
C10 C15 1.397(4) . ?
C10 C11 1.400(4) . ?
C11 C12 1.402(5) . ?
C11 C16 1.500(5) . ?
C12 C13 1.388(5) . ?
C12 H12 0.9500 . ?
C13 C14 1.373(5) . ?
C13 H13 0.9500 . ?
C14 C15 1.376(4) . ?
C14 H14 0.9500 . ?
C15 H15 0.9500 . ?
C16 H16A 0.9900 . ?
C16 H16B 0.9900 . ?
C17 H17A 0.9800 . ?
C17 H17B 0.9800 . ?
C17 H17C 0.9800 . ?
C18 H18A 0.9800 . ?
C18 H18B 0.9800 . ?
C18 H18C 0.9800 . ?
C19 C20 1.384(4) . ?
C19 C24 1.404(4) . ?
C20 C21 1.396(4) . ?
C20 C25 1.504(4) . ?
C21 C22 1.391(4) . ?
C21 H21 0.9500 . ?
C22 C23 1.372(4) . ?
C22 H22 0.9500 . ?
C23 C24 1.376(4) . ?
C23 H23 0.9500 . ?
C24 H24 0.9500 . ?
C25 H25A 0.9900 . ?
C25 H25B 0.9900 . ?
C26 H26A 0.9800 . ?
C26 H26B 0.9800 . ?
C26 H26C 0.9800 . ?
C27 H27A 0.9800 . ?
C27 H27B 0.9800 . ?
C27 H27C 0.9800 . ?
Bi2 C46 2.273(3) . ?
Bi2 C37 2.274(3) . ?
Bi2 C28 2.282(3) . ?
N4 C34 1.416(5) . ?
N4 C36 1.447(4) . ?
N4 C35 1.484(5) . ?
N5 C44 1.448(4) . ?
N5 C45 1.457(4) . ?
N5 C43 1.457(4) . ?
N6 C53 1.449(4) . ?
N6 C52 1.454(4) . ?
N6 C54 1.460(4) . ?
C28 C29 1.382(5) . ?
C28 C33 1.385(4) . ?
C29 C30 1.400(5) . ?
C29 C34 1.553(5) . ?
C30 C31 1.380(5) . ?
C30 H30 0.9500 . ?
C31 C32 1.351(5) . ?
C31 H31 0.9500 . ?
C32 C33 1.384(5) . ?
C32 H32 0.9500 . ?
C33 H33 0.9500 . ?
C34 H34A 0.9900 . ?
C34 H34B 0.9900 . ?
C35 H35A 0.9800 . ?
C35 H35B 0.9800 . ?
C35 H35C 0.9800 . ?
C36 H36A 0.9800 . ?
C36 H36B 0.9800 . ?
C36 H36C 0.9800 . ?
C37 C38 1.404(4) . ?
C37 C42 1.406(4) . ?
C38 C39 1.388(4) . ?
C38 C43 1.494(4) . ?
C39 C40 1.380(4) . ?
C39 H39 0.9500 . ?
C40 C41 1.391(4) . ?
C40 H40 0.9500 . ?
C41 C42 1.371(4) . ?
C41 H41 0.9500 . ?
C42 H42 0.9500 . ?
C43 H43A 0.9900 . ?
C43 H43B 0.9900 . ?
C44 H44A 0.9800 . ?
C44 H44B 0.9800 . ?
C44 H44C 0.9800 . ?
C45 H45A 0.9800 . ?
C45 H45B 0.9800 . ?
C45 H45C 0.9800 . ?
C46 C51 1.382(4) . ?
C46 C47 1.406(4) . ?
C47 C48 1.395(5) . ?
C47 C52 1.514(4) . ?
C48 C49 1.391(5) . ?
C48 H48 0.9500 . ?
C49 C50 1.373(5) . ?
C49 H49 0.9500 . ?
C50 C51 1.375(5) . ?
C50 H50 0.9500 . ?
C51 H51 0.9500 . ?
C52 H52A 0.9900 . ?
C52 H52B 0.9900 . ?
C53 H53A 0.9800 . ?
C53 H53B 0.9800 . ?
C53 H53C 0.9800 . ?
C54 H54A 0.9800 . ?
C54 H54B 0.9800 . ?
C54 H54C 0.9800 . ?

loop_
_geom_torsion_atom_site_label_1
_geom_torsion_atom_site_label_2
_geom_torsion_atom_site_label_3
_geom_torsion_atom_site_label_4
_geom_torsion
_geom_torsion_site_symmetry_1
_geom_torsion_site_symmetry_2
_geom_torsion_site_symmetry_3
_geom_torsion_site_symmetry_4
_geom_torsion_publ_flag
C19 Bi1 C1 C6 -81.5(3) . . . . ?
C10 Bi1 C1 C6 11.2(3) . . . . ?
C19 Bi1 C1 C2 100.0(2) . . . . ?
C10 Bi1 C1 C2 -167.4(2) . . . . ?
C6 C1 C2 C3 2.0(5) . . . . ?
Bi1 C1 C2 C3 -179.4(2) . . . . ?
C6 C1 C2 C7 -178.4(3) . . . . ?
Bi1 C1 C2 C7 0.2(4) . . . . ?
C1 C2 C3 C4 -0.3(5) . . . . ?
C7 C2 C3 C4 -179.9(3) . . . . ?
C2 C3 C4 C5 -0.8(5) . . . . ?
C3 C4 C5 C6 0.0(6) . . . . ?
C2 C1 C6 C5 -2.8(5) . . . . ?
Bi1 C1 C6 C5 178.7(2) . . . . ?
C4 C5 C6 C1 1.7(5) . . . . ?
C9 N1 C7 C2 169.4(3) . . . . ?
C8 N1 C7 C2 -66.6(3) . . . . ?
C3 C2 C7 N1 123.9(3) . . . . ?
C1 C2 C7 N1 -55.7(4) . . . . ?
C1 Bi1 C10 C15 -84.6(2) . . . . ?
C19 Bi1 C10 C15 7.3(2) . . . . ?
C1 Bi1 C10 C11 100.1(2) . . . . ?
C19 Bi1 C10 C11 -168.0(2) . . . . ?
C15 C10 C11 C12 -0.8(4) . . . . ?
Bi1 C10 C11 C12 174.8(2) . . . . ?
C15 C10 C11 C16 179.7(3) . . . . ?
Bi1 C10 C11 C16 -4.7(4) . . . . ?
C10 C11 C12 C13 -0.1(5) . . . . ?
C16 C11 C12 C13 179.3(3) . . . . ?
C11 C12 C13 C14 0.5(5) . . . . ?
C12 C13 C14 C15 0.2(5) . . . . ?
C13 C14 C15 C10 -1.1(5) . . . . ?
C11 C10 C15 C14 1.4(5) . . . . ?
Bi1 C10 C15 C14 -173.9(2) . . . . ?
C18 N2 C16 C11 -67.6(4) . . . . ?
C17 N2 C16 C11 166.7(3) . . . . ?
C10 C11 C16 N2 -50.3(4) . . . . ?
C12 C11 C16 N2 130.2(3) . . . . ?
C1 Bi1 C19 C20 -163.6(2) . . . . ?
C10 Bi1 C19 C20 100.8(2) . . . . ?
C1 Bi1 C19 C24 14.6(2) . . . . ?
C10 Bi1 C19 C24 -81.0(2) . . . . ?
C24 C19 C20 C21 0.9(4) . . . . ?
Bi1 C19 C20 C21 179.1(2) . . . . ?
C24 C19 C20 C25 -176.0(3) . . . . ?
Bi1 C19 C20 C25 2.3(4) . . . . ?
C19 C20 C21 C22 -1.0(5) . . . . ?
C25 C20 C21 C22 176.0(3) . . . . ?
C20 C21 C22 C23 0.2(5) . . . . ?
C21 C22 C23 C24 0.6(5) . . . . ?
C22 C23 C24 C19 -0.7(5) . . . . ?
C20 C19 C24 C23 0.0(5) . . . . ?
Bi1 C19 C24 C23 -178.3(2) . . . . ?
C26 N3 C25 C20 170.9(2) . . . . ?
C27 N3 C25 C20 -65.6(3) . . . . ?
C19 C20 C25 N3 -50.7(4) . . . . ?
C21 C20 C25 N3 132.4(3) . . . . ?
C46 Bi2 C28 C29 101.0(3) . . . . ?
C37 Bi2 C28 C29 -164.7(3) . . . . ?
C46 Bi2 C28 C33 -80.7(3) . . . . ?
C37 Bi2 C28 C33 13.6(3) . . . . ?
C33 C28 C29 C30 0.2(5) . . . . ?
Bi2 C28 C29 C30 178.5(3) . . . . ?
C33 C28 C29 C34 -172.9(3) . . . . ?
Bi2 C28 C29 C34 5.5(5) . . . . ?
C28 C29 C30 C31 -0.5(6) . . . . ?
C34 C29 C30 C31 172.9(4) . . . . ?
C29 C30 C31 C32 1.0(6) . . . . ?
C30 C31 C32 C33 -1.1(6) . . . . ?
C31 C32 C33 C28 0.8(6) . . . . ?
C29 C28 C33 C32 -0.3(5) . . . . ?
Bi2 C28 C33 C32 -178.7(3) . . . . ?
C36 N4 C34 C29 178.5(3) . . . . ?
C35 N4 C34 C29 -62.2(4) . . . . ?
C28 C29 C34 N4 -53.2(5) . . . . ?
C30 C29 C34 N4 133.6(4) . . . . ?
C46 Bi2 C37 C38 -165.8(2) . . . . ?
C28 Bi2 C37 C38 100.8(2) . . . . ?
C46 Bi2 C37 C42 11.6(2) . . . . ?
C28 Bi2 C37 C42 -81.8(2) . . . . ?
C42 C37 C38 C39 1.2(4) . . . . ?
Bi2 C37 C38 C39 178.7(2) . . . . ?
C42 C37 C38 C43 -177.7(3) . . . . ?
Bi2 C37 C38 C43 -0.2(4) . . . . ?
C37 C38 C39 C40 -0.7(5) . . . . ?
C43 C38 C39 C40 178.2(3) . . . . ?
C38 C39 C40 C41 0.2(5) . . . . ?
C39 C40 C41 C42 -0.1(5) . . . . ?
C40 C41 C42 C37 0.6(5) . . . . ?
C38 C37 C42 C41 -1.1(4) . . . . ?
Bi2 C37 C42 C41 -178.6(2) . . . . ?
C44 N5 C43 C38 -67.0(3) . . . . ?
C45 N5 C43 C38 168.5(3) . . . . ?
C39 C38 C43 N5 128.5(3) . . . . ?
C37 C38 C43 N5 -52.6(4) . . . . ?
C37 Bi2 C46 C51 -84.5(3) . . . . ?
C28 Bi2 C46 C51 8.9(3) . . . . ?
C37 Bi2 C46 C47 96.9(2) . . . . ?
C28 Bi2 C46 C47 -169.8(2) . . . . ?
C51 C46 C47 C48 -1.4(5) . . . . ?
Bi2 C46 C47 C48 177.3(2) . . . . ?
C51 C46 C47 C52 -179.7(3) . . . . ?
Bi2 C46 C47 C52 -1.0(4) . . . . ?
C46 C47 C48 C49 1.9(5) . . . . ?
C52 C47 C48 C49 -179.8(3) . . . . ?
C47 C48 C49 C50 -1.2(6) . . . . ?
C48 C49 C50 C51 0.1(6) . . . . ?
C49 C50 C51 C46 0.4(6) . . . . ?
C47 C46 C51 C50 0.3(5) . . . . ?
Bi2 C46 C51 C50 -178.4(3) . . . . ?
C53 N6 C52 C47 -69.2(3) . . . . ?
C54 N6 C52 C47 167.7(3) . . . . ?
C48 C47 C52 N6 129.1(3) . . . . ?
C46 C47 C52 N6 -52.5(4) . . . . ?
